data_7150141
loop_
_publ_author_name
'Norris, Timothy'
'Colon-Cruz, Roberto'
'Ripin, David H. B.'

_publ_section_title
;
 New hydroxy-pyrazoline intermediates, subtle regio-selectivity and
 relative reaction rate variations observed during acid catalyzed and
 neutral pyrazole cyclization.
;
_journal_issue 10
_journal_name_full 'Organic &amp; biomolecular chemistry'
_journal_page_first 1844
_journal_page_last 1849
_journal_paper_doi 10.1039/b500413f
_journal_volume 3
_journal_year 2005
_chemical_formula_sum 'C16 H11 F3 N2'
_chemical_formula_weight 288.27
_chemical_name_systematic
;
?
;
_space_group_IT_number 14
_symmetry_cell_setting monoclinic
_symmetry_space_group_name_Hall '-P 2yn'
_symmetry_space_group_name_H-M 'P 1 21/n 1'
_atom_sites_solution_hydrogens geom
_atom_sites_solution_primary direct
_atom_sites_solution_secondary difmap
_audit_creation_method SHELXL-97
_cell_angle_alpha 90.00
_cell_angle_beta 107.520(10)
_cell_angle_gamma 90.00
_cell_formula_units_Z 4
_cell_length_a 8.4600(10)
_cell_length_b 16.282(2)
_cell_length_c 10.7060(10)
_cell_measurement_reflns_used 31
_cell_measurement_temperature 298(2)
_cell_measurement_theta_max 49.795
_cell_measurement_theta_min 11.783
_cell_volume 1406.3(3)
_computing_cell_refinement 'Bruker XSCANS'
_computing_data_collection 'Bruker XSCANS'
_computing_data_reduction 'Bruker XSCANS'
_computing_molecular_graphics 'Bruker SHELXTL'
_computing_publication_material 'Bruker SHELXTL'
_computing_structure_refinement 'SHELXL-97 (Sheldrick, 1997)'
_computing_structure_solution 'SHELXS-97 (Sheldrick, 1990)'
_diffrn_ambient_temperature 298(2)
_diffrn_measured_fraction_theta_full 1.000
_diffrn_measured_fraction_theta_max 1.000
_diffrn_measurement_device_type 'Bruker P4'
_diffrn_measurement_method 'theta and 2theta scans'
_diffrn_radiation_monochromator graphite
_diffrn_radiation_source 'fine-focus sealed tube'
_diffrn_radiation_type CuK\a
_diffrn_radiation_wavelength 1.54178
_diffrn_reflns_av_R_equivalents 0.0306
_diffrn_reflns_av_sigmaI/netI 0.0428
_diffrn_reflns_limit_h_max 8
_diffrn_reflns_limit_h_min 0
_diffrn_reflns_limit_k_max 16
_diffrn_reflns_limit_k_min 0
_diffrn_reflns_limit_l_max 10
_diffrn_reflns_limit_l_min -10
_diffrn_reflns_number 1570
_diffrn_reflns_theta_full 50.00
_diffrn_reflns_theta_max 50.00
_diffrn_reflns_theta_min 5.11
_diffrn_standards_interval_count 97
_diffrn_standards_number 3
_exptl_absorpt_coefficient_mu 0.935
_exptl_absorpt_correction_type none
_exptl_crystal_colour colorless
_exptl_crystal_density_diffrn 1.362
_exptl_crystal_density_method 'not measured'
_exptl_crystal_description prisms
_exptl_crystal_F_000 592
_exptl_crystal_size_max 0.20
_exptl_crystal_size_mid 0.20
_exptl_crystal_size_min 0.10
_refine_diff_density_max 0.144
_refine_diff_density_min -0.107
_refine_diff_density_rms 0.033
_refine_ls_extinction_coef 0.0041(6)
_refine_ls_extinction_expression Fc^*^=kFc[1+0.001xFc^2^\l^3^/sin(2\q)]^-1/4^
_refine_ls_extinction_method SHELXL
_refine_ls_goodness_of_fit_ref 0.990
_refine_ls_hydrogen_treatment mixed
_refine_ls_matrix_type full
_refine_ls_number_parameters 219
_refine_ls_number_reflns 1449
_refine_ls_number_restraints 0
_refine_ls_restrained_S_all 0.990
_refine_ls_R_factor_all 0.0818
_refine_ls_R_factor_gt 0.0461
_refine_ls_shift/su_max 0.020
_refine_ls_shift/su_mean 0.002
_refine_ls_structure_factor_coef Fsqd
_refine_ls_weighting_details
;
calc w=1/[\s^2^(Fo^2^)+(0.0771P)^2^+0.0000P] where
P=(Fo^2^+2Fc^2^)/3
;
_refine_ls_weighting_scheme calc
_refine_ls_wR_factor_gt 0.1104
_refine_ls_wR_factor_ref 0.1322
_reflns_number_gt 978
_reflns_number_total 1449
_reflns_threshold_expression >2sigma(I)
_cod_data_source_file b500413f.txt
_cod_data_source_block f888
_cod_depositor_comments
;
The following automatic conversions were performed:
'_symmetry_cell_setting' value 'Monoclinic' changed to 'monoclinic'
according to '/home/saulius/struct/CIF-dictionaries/cif_core.dic'
dictionary named 'cif_core.dic' version 2.4.1 from 2010-06-29.

Automatic conversion script
Id: cif_fix_enum 1527 2010-12-29 10:47:43Z saulius 
;
_cod_original_sg_symbol_H-M P2(1)/n
_cod_database_code 7150141

loop_
_symmetry_equiv_pos_as_xyz
'x, y, z'
'-x+1/2, y+1/2, -z+1/2'
'-x, -y, -z'
'x-1/2, -y-1/2, z-1/2'

loop_
_atom_site_label
_atom_site_type_symbol
_atom_site_fract_x
_atom_site_fract_y
_atom_site_fract_z
_atom_site_U_iso_or_equiv
_atom_site_adp_type
_atom_site_occupancy
_atom_site_symmetry_multiplicity
_atom_site_calc_flag
_atom_site_refinement_flags
_atom_site_disorder_assembly
_atom_site_disorder_group
N1 N 0.0597(4) 0.88616(18) 0.4291(3) 0.0505(8) Uani 1 1 d . . .
N2 N 0.0349(4) 0.92848(18) 0.3150(3) 0.0556(9) Uani 1 1 d . . .
C3 C -0.1159(5) 0.9062(2) 0.2446(3) 0.0557(10) Uani 1 1 d . . .
C4 C -0.1880(5) 0.8512(2) 0.3092(3) 0.0554(11) Uani 1 1 d . . .
H4A H -0.2927 0.8276 0.2781 0.080 Uiso 1 1 calc R . .
C5 C -0.0728(5) 0.8386(2) 0.4292(3) 0.0489(10) Uani 1 1 d . . .
C6 C -0.0902(4) 0.7918(2) 0.5411(3) 0.0485(10) Uani 1 1 d . . .
C7 C -0.1554(5) 0.7136(2) 0.5227(4) 0.0626(11) Uani 1 1 d . . .
H7A H -0.1827 0.6899 0.4399 0.080 Uiso 1 1 calc R . .
C8 C -0.1807(5) 0.6700(3) 0.6251(5) 0.0745(13) Uani 1 1 d . . .
H8A H -0.2253 0.6173 0.6112 0.080 Uiso 1 1 calc R . .
C9 C -0.1404(5) 0.7038(3) 0.7468(4) 0.0736(13) Uani 1 1 d . . .
H9A H -0.1564 0.6742 0.8162 0.080 Uiso 1 1 calc R . .
C10 C -0.0758(5) 0.7822(3) 0.7672(4) 0.0679(12) Uani 1 1 d . . .
H10A H -0.0489 0.8053 0.8503 0.080 Uiso 1 1 calc R . .
C11 C -0.0511(5) 0.8261(2) 0.6652(4) 0.0580(11) Uani 1 1 d . . .
H11A H -0.0080 0.8790 0.6795 0.080 Uiso 1 1 calc R . .
C12 C -0.1874(8) 0.9416(4) 0.1117(5) 0.0784(14) Uani 1 1 d . . .
F13 F -0.3471(11) 0.9336(13) 0.0693(12) 0.138(8) Uani 0.66(3) 1 d P . .
F14 F -0.158(2) 1.0199(5) 0.1059(8) 0.117(5) Uani 0.66(3) 1 d P . .
F15 F -0.1248(18) 0.9064(9) 0.0274(7) 0.122(6) Uani 0.66(3) 1 d P . .
F13A F -0.287(8) 0.893(2) 0.037(3) 0.24(2) Uani 0.34(3) 1 d P . .
F14A F -0.276(7) 1.005(3) 0.110(2) 0.170(18) Uani 0.34(3) 1 d P . .
F15A F -0.086(3) 0.967(4) 0.055(4) 0.22(2) Uani 0.34(3) 1 d P . .
C16 C 0.2199(5) 0.8910(2) 0.5256(3) 0.0518(10) Uani 1 1 d . . .
C17 C 0.3013(5) 0.8208(3) 0.5804(4) 0.0680(12) Uani 1 1 d . . .
H17A H 0.2522 0.7697 0.5576 0.080 Uiso 1 1 calc R . .
C18 C 0.4569(6) 0.8272(4) 0.6695(5) 0.0901(16) Uani 1 1 d . . .
H18A H 0.5131 0.7800 0.7078 0.080 Uiso 1 1 calc R . .
C19 C 0.5289(6) 0.9022(4) 0.7019(5) 0.0981(17) Uani 1 1 d . . .
H19A H 0.6337 0.9062 0.7626 0.080 Uiso 1 1 calc R . .
C20 C 0.4475(7) 0.9710(3) 0.6456(5) 0.0994(17) Uani 1 1 d . . .
H20A H 0.4973 1.0221 0.6674 0.080 Uiso 1 1 calc R . .
C21 C 0.2917(5) 0.9658(3) 0.5563(4) 0.0757(13) Uani 1 1 d . . .
H21A H 0.2365 1.0130 0.5175 0.080 Uiso 1 1 calc R . .

loop_
_atom_site_aniso_label
_atom_site_aniso_U_11
_atom_site_aniso_U_22
_atom_site_aniso_U_33
_atom_site_aniso_U_23
_atom_site_aniso_U_13
_atom_site_aniso_U_12
N1 0.052(2) 0.0524(19) 0.0462(19) 0.0018(16) 0.0130(16) 0.0031(17)
N2 0.066(2) 0.056(2) 0.046(2) 0.0060(17) 0.0178(18) -0.0006(17)
C3 0.061(3) 0.056(3) 0.045(2) 0.004(2) 0.010(2) 0.002(2)
C4 0.061(3) 0.054(2) 0.050(2) -0.0004(19) 0.014(2) -0.006(2)
C5 0.053(2) 0.046(2) 0.047(2) -0.0018(19) 0.014(2) 0.002(2)
C6 0.050(2) 0.048(2) 0.047(2) 0.000(2) 0.0145(18) 0.0038(19)
C7 0.070(3) 0.062(3) 0.055(3) 0.001(2) 0.017(2) -0.004(2)
C8 0.076(3) 0.071(3) 0.077(3) 0.011(3) 0.024(3) -0.006(2)
C9 0.067(3) 0.092(4) 0.069(3) 0.027(3) 0.032(2) 0.009(3)
C10 0.066(3) 0.091(3) 0.049(2) -0.001(3) 0.021(2) 0.011(3)
C11 0.061(3) 0.058(2) 0.057(3) -0.003(2) 0.021(2) -0.001(2)
C12 0.086(4) 0.081(4) 0.060(4) 0.007(3) 0.009(4) -0.004(4)
F13 0.076(6) 0.215(19) 0.099(7) 0.073(9) -0.010(4) -0.021(7)
F14 0.178(12) 0.077(5) 0.071(5) 0.025(4) 0.000(6) -0.015(7)
F15 0.188(12) 0.138(8) 0.046(4) 0.002(5) 0.042(4) 0.035(7)
F13A 0.37(5) 0.16(2) 0.075(13) 0.053(13) -0.11(2) -0.12(3)
F14A 0.21(4) 0.18(3) 0.126(14) 0.084(17) 0.06(2) 0.11(3)
F15A 0.150(15) 0.35(5) 0.19(3) 0.20(3) 0.090(19) 0.05(3)
C16 0.050(3) 0.059(3) 0.047(2) 0.000(2) 0.016(2) 0.004(2)
C17 0.061(3) 0.070(3) 0.072(3) 0.015(2) 0.020(2) 0.010(2)
C18 0.060(3) 0.118(5) 0.088(3) 0.033(3) 0.015(3) 0.021(3)
C19 0.054(3) 0.153(6) 0.076(3) 0.003(4) 0.003(3) 0.002(4)
C20 0.077(4) 0.099(4) 0.111(4) -0.027(3) 0.010(3) -0.012(3)
C21 0.059(3) 0.073(3) 0.085(3) -0.014(2) 0.008(3) 0.002(2)

loop_
_atom_type_symbol
_atom_type_description
_atom_type_scat_dispersion_real
_atom_type_scat_dispersion_imag
_atom_type_scat_source
C C 0.0181 0.0091 'International Tables Vol C Tables 4.2.6.8 and 6.1.1.4'
H H 0.0000 0.0000 'International Tables Vol C Tables 4.2.6.8 and 6.1.1.4'
N N 0.0311 0.0180 'International Tables Vol C Tables 4.2.6.8 and 6.1.1.4'
F F 0.0727 0.0534 'International Tables Vol C Tables 4.2.6.8 and 6.1.1.4'

loop_
_geom_angle_atom_site_label_1
_geom_angle_atom_site_label_2
_geom_angle_atom_site_label_3
_geom_angle
_geom_angle_site_symmetry_1
_geom_angle_site_symmetry_3
_geom_angle_publ_flag
C5 N1 N2 112.5(3) . . ?
C5 N1 C16 129.0(3) . . ?
N2 N1 C16 118.3(3) . . ?
C3 N2 N1 103.6(3) . . ?
N2 C3 C4 112.8(3) . . ?
N2 C3 C12 119.0(4) . . ?
C4 C3 C12 128.1(4) . . ?
C5 C4 C3 105.6(3) . . ?
N1 C5 C4 105.5(3) . . ?
N1 C5 C6 125.5(3) . . ?
C4 C5 C6 128.7(4) . . ?
C7 C6 C11 118.6(3) . . ?
C7 C6 C5 119.9(3) . . ?
C11 C6 C5 121.4(3) . . ?
C8 C7 C6 121.0(4) . . ?
C9 C8 C7 120.0(4) . . ?
C8 C9 C10 120.0(4) . . ?
C11 C10 C9 120.3(4) . . ?
C10 C11 C6 120.2(4) . . ?
F13 C12 F15A 130.7(16) . . ?
F13 C12 F14A 62(2) . . ?
F15A C12 F14A 102.0(16) . . ?
F13 C12 F13A 44(3) . . ?
F15A C12 F13A 109(2) . . ?
F14A C12 F13A 103(2) . . ?
F13 C12 F15 108.1(9) . . ?
F15A C12 F15 48(3) . . ?
F14A C12 F15 134.7(9) . . ?
F13A C12 F15 67(3) . . ?
F13 C12 F14 105.9(9) . . ?
F15A C12 F14 60(2) . . ?
F14A C12 F14 47(2) . . ?
F13A C12 F14 133.4(13) . . ?
F15 C12 F14 105.9(8) . . ?
F13 C12 C3 112.2(7) . . ?
F15A C12 C3 116.7(12) . . ?
F14A C12 C3 113.4(10) . . ?
F13A C12 C3 111.7(12) . . ?
F15 C12 C3 111.0(6) . . ?
F14 C12 C3 113.4(5) . . ?
F13A F13 C12 66(2) . . ?
F13A F13 F14A 119(3) . . ?
C12 F13 F14A 58.2(12) . . ?
F14A F14 C12 64.9(16) . . ?
F14A F14 F15A 117(2) . . ?
C12 F14 F15A 58.5(15) . . ?
F15A F15 C12 63.5(19) . . ?
F15A F15 F13A 111(2) . . ?
C12 F15 F13A 54.5(16) . . ?
F13 F13A C12 70(2) . . ?
F13 F13A F15 123(3) . . ?
C12 F13A F15 58(2) . . ?
F14 F14A C12 67.9(18) . . ?
F14 F14A F13 122(2) . . ?
C12 F14A F13 59.7(16) . . ?
F15 F15A C12 68(2) . . ?
F15 F15A F14 127(3) . . ?
C12 F15A F14 61.9(17) . . ?
C21 C16 C17 120.9(4) . . ?
C21 C16 N1 118.7(4) . . ?
C17 C16 N1 120.3(4) . . ?
C16 C17 C18 119.1(4) . . ?
C19 C18 C17 120.3(5) . . ?
C20 C19 C18 119.9(5) . . ?
C19 C20 C21 120.6(5) . . ?
C16 C21 C20 119.2(4) . . ?

loop_
_geom_bond_atom_site_label_1
_geom_bond_atom_site_label_2
_geom_bond_distance
_geom_bond_site_symmetry_2
_geom_bond_publ_flag
N1 C5 1.362(4) . ?
N1 N2 1.363(4) . ?
N1 C16 1.438(4) . ?
N2 C3 1.322(4) . ?
C3 C4 1.381(5) . ?
C3 C12 1.484(6) . ?
C4 C5 1.374(5) . ?
C5 C6 1.465(5) . ?
C6 C7 1.378(5) . ?
C6 C11 1.386(5) . ?
C7 C8 1.376(5) . ?
C8 C9 1.360(6) . ?
C9 C10 1.379(6) . ?
C10 C11 1.372(5) . ?
C12 F13 1.296(11) . ?
C12 F15A 1.26(2) . ?
C12 F14A 1.27(2) . ?
C12 F13A 1.26(2) . ?
C12 F15 1.309(11) . ?
C12 F14 1.304(10) . ?
F13 F13A 0.96(6) . ?
F13 F14A 1.33(4) . ?
F14 F14A 1.03(4) . ?
F14 F15A 1.27(5) . ?
F15 F15A 1.05(6) . ?
F15 F13A 1.42(6) . ?
C16 C21 1.356(5) . ?
C16 C17 1.372(5) . ?
C17 C18 1.378(6) . ?
C18 C19 1.362(7) . ?
C19 C20 1.358(7) . ?
C20 C21 1.379(6) . ?
